data_7711052
loop_
_publ_author_name
'Marchetti, Fabio'
'Pettinari, Riccardo'
'Verdicchio, Federico'
'Tombesi, Alessia'
'Scuri, Stefania'
'Xhafa, Sonila'
'Olivieri, Laura'
'Pettinari, Claudio'
'Choquesillo-Lazarte, Duane'
'Garc\'ia-Garc\'ia, Amalia'
'Rodr\'iguez Di\'eguez, Antonio'
'Galindo, Agustin'

_publ_section_title
;
 Role of hydrazone substituents in determining the nuclearity and
 antibacterial activity of Zn(II) complexes with pyrazolone-based
 hydrazones
;
_journal_name_full 'Dalton Transactions'
_journal_paper_doi 10.1039/D2DT02430F
_journal_year 2022
_chemical_formula_moiety 'C48 H44 N8 O6 S2 Zn, 2[CH4O]'
_chemical_formula_sum 'C50 H52 N8 O8 S2 Zn'
_chemical_formula_weight 1022.48
_space_group_crystal_system monoclinic
_space_group_IT_number 15
_space_group_name_Hall '-C 2yc'
_space_group_name_H-M_alt 'C 1 2/c 1'
_atom_sites_solution_hydrogens mixed
_audit_creation_date 2022-02-22
_audit_creation_method
;
Olex2 1.3
(compiled 2020.11.12 svn.r5f609507 for OlexSys, GUI svn.r6408)
;
_audit_update_record
;
2022-03-13 deposited with the CCDC.	2022-08-24 downloaded from the CCDC.
;
_cell_angle_alpha 90
_cell_angle_beta 105.95(3)
_cell_angle_gamma 90
_cell_formula_units_Z 4
_cell_length_a 17.44(3)
_cell_length_b 13.34(2)
_cell_length_c 22.28(4)
_cell_measurement_reflns_used 2677
_cell_measurement_temperature 273.15
_cell_measurement_theta_max 22.20
_cell_measurement_theta_min 2.31
_cell_volume 4984(14)
_computing_cell_refinement 'SAINT V8.40B (Bruker, 2016)'
_computing_data_reduction 'SAINT V8.40B (Bruker, 2016)'
_computing_molecular_graphics 'Olex2 1.3 (Dolomanov et al., 2009)'
_computing_publication_material 'Olex2 1.3 (Dolomanov et al., 2009)'
_computing_structure_refinement 'XL  (Sheldrick, 2008)'
_diffrn_ambient_temperature 273.15
_diffrn_measured_fraction_theta_full 0.991
_diffrn_measured_fraction_theta_max 0.979
_diffrn_measurement_device_type 'Bruker APEX-II CCD'
_diffrn_measurement_method '\f and \w scans'
_diffrn_radiation_type MoK\a
_diffrn_radiation_wavelength 0.71073
_diffrn_reflns_av_R_equivalents 0.0480
_diffrn_reflns_av_unetI/netI 0.0614
_diffrn_reflns_Laue_measured_fraction_full 0.991
_diffrn_reflns_Laue_measured_fraction_max 0.979
_diffrn_reflns_limit_h_max 21
_diffrn_reflns_limit_h_min -16
_diffrn_reflns_limit_k_max 15
_diffrn_reflns_limit_k_min -16
_diffrn_reflns_limit_l_max 26
_diffrn_reflns_limit_l_min -27
_diffrn_reflns_number 12211
_diffrn_reflns_point_group_measured_fraction_full 0.991
_diffrn_reflns_point_group_measured_fraction_max 0.979
_diffrn_reflns_theta_full 25.242
_diffrn_reflns_theta_max 26.036
_diffrn_reflns_theta_min 2.018
_diffrn_source_current 30.0
_diffrn_source_power 1.5
_diffrn_source_voltage 50.0
_diffrn_standards_number 0
_exptl_absorpt_coefficient_mu 0.637
_exptl_absorpt_correction_T_max 0.7453
_exptl_absorpt_correction_T_min 0.5868
_exptl_absorpt_correction_type multi-scan
_exptl_absorpt_process_details
;
SADABS-2016/2 (Bruker,2016/2) was used for absorption correction.
wR2(int) was 0.0856 before and 0.0639 after correction.
The Ratio of minimum to maximum transmission is 0.7873.
The \l/2 correction factor is Not present.
;
_exptl_crystal_density_diffrn 1.362
_exptl_crystal_description prismatic
_exptl_crystal_F_000 2136
_refine_diff_density_max 0.437
_refine_diff_density_min -0.438
_refine_diff_density_rms 0.059
_refine_ls_extinction_method none
_refine_ls_goodness_of_fit_ref 1.048
_refine_ls_hydrogen_treatment constr
_refine_ls_matrix_type full
_refine_ls_number_parameters 327
_refine_ls_number_reflns 4833
_refine_ls_number_restraints 72
_refine_ls_restrained_S_all 1.044
_refine_ls_R_factor_all 0.0773
_refine_ls_R_factor_gt 0.0561
_refine_ls_shift/su_max 0.001
_refine_ls_shift/su_mean 0.000
_refine_ls_structure_factor_coef Fsqd
_refine_ls_weighting_details 'w=1/[\s^2^(Fo^2^)+(0.0672P)^2^+3.4724P] where P=(Fo^2^+2Fc^2^)/3'
_refine_ls_weighting_scheme calc
_refine_ls_wR_factor_gt 0.1367
_refine_ls_wR_factor_ref 0.1585
_reflns_Friedel_coverage 0.000
_reflns_number_gt 3522
_reflns_number_total 4833
_reflns_threshold_expression 'I > 2\s(I)'
_cod_data_source_file d2dt02430f2.cif
_cod_data_source_block Complex2
_cod_original_cell_volume 4987(16)
_cod_original_sg_symbol_H-M C2/c
_cod_database_code 7711052
_shelx_shelxl_version_number 2019/1
_shelx_space_group_comment
;
The symmetry employed for this shelxl refinement is uniquely defined
by the following loop, which should always be used as a source of
symmetry information in preference to the above space-group names.
They are only intended as comments.
;
_olex2_refinement_description
;
1. Fixed Uiso
 At 1.2 times of:
  All C(H) groups, All N(H) groups
 At 1.5 times of:
  All C(H,H,H) groups
2. Rigid body (RIGU) restrains
 C19A, C20A, C21A, C22A, C23A, C24A
 with sigma for 1-2 distances of 0.004 and sigma for 1-3 distances of 0.004
 C19B, C20B, C21B, C22B, C23B, C24B
 with sigma for 1-2 distances of 0.004 and sigma for 1-3 distances of 0.004
3. Others
 Sof(C19B)=Sof(C20B)=Sof(H20B)=Sof(C21B)=Sof(H21B)=Sof(C22B)=Sof(H22B)=
 Sof(C23B)=Sof(H23B)=Sof(C24B)=Sof(H24B)=1-FVAR(1)
 Sof(C19A)=Sof(C24A)=Sof(H24A)=Sof(C23A)=Sof(H23A)=Sof(C22A)=Sof(H22A)=
 Sof(C21A)=Sof(H21A)=Sof(C20A)=Sof(H20A)=FVAR(1)
4.a Riding coordinates:
 N2(H2)
4.b Aromatic/amide H refined with riding coordinates:
 N4(H4), C6(H6), C10(H10), C7(H7), C12(H12), C16(H16), C8(H8), C15(H15),
 C9(H9), C13(H13), C20B(H20B), C21B(H21B), C22B(H22B), C23B(H23B), C24B(H24B),
 C24A(H24A), C23A(H23A), C22A(H22A), C21A(H21A), C20A(H20A)
4.c Fitted hexagon refined as free rotating group:
 C19B(C20B,C21B,C22B,C23B,C24B), C19A(C24A,C23A,C22A,C21A,C20A)
4.d Idealised Me refined as rotating group:
 C4(H4A,H4B,H4C), C17(H17A,H17B,H17C)
;
_smtbx_masks_special_details
;
A solvent mask was calculated and 136 electrons were 
found in a volume of 716\%A^3^ in 1 void per unit cell.
This is consistent with the presence of 2[CH4O] per 
Asymmetric Unit which account for 144 electrons per 
unit cell.
;
_smtbx_masks_void_probe_radius 1.2
_smtbx_masks_void_truncation_radius 1.2
_olex2_submission_special_instructions 'No special instructions were received'

loop_
_space_group_symop_operation_xyz
'x, y, z'
'-x, y, -z+1/2'
'x+1/2, y+1/2, z'
'-x+1/2, y+1/2, -z+1/2'
'-x, -y, -z'
'x, -y, z-1/2'
'-x+1/2, -y+1/2, -z'
'x+1/2, -y+1/2, z-1/2'

loop_
_atom_site_label
_atom_site_type_symbol
_atom_site_fract_x
_atom_site_fract_y
_atom_site_fract_z
_atom_site_U_iso_or_equiv
_atom_site_adp_type
_atom_site_occupancy
_atom_site_site_symmetry_order
_atom_site_calc_flag
_atom_site_refinement_flags_posn
_atom_site_refinement_flags_adp
_atom_site_refinement_flags_occupancy
_atom_site_disorder_assembly
_atom_site_disorder_group
Zn1 Zn 0.500000 0.62011(4) 0.750000 0.0470(2) Uani 1 2 d S T P . .
S1 S 0.61223(6) 0.78114(7) 0.85890(4) 0.0596(3) Uani 1 1 d . . . . .
O1 O 0.50395(13) 0.52344(16) 0.68479(10) 0.0495(6) Uani 1 1 d . . . . .
O2 O 0.53799(15) 0.7338(2) 0.85821(12) 0.0699(7) Uani 1 1 d . . . . .
N1 N 0.60281(16) 0.6893(2) 0.75372(12) 0.0475(6) Uani 1 1 d . . . . .
N3 N 0.56842(15) 0.4614(2) 0.61444(13) 0.0470(6) Uani 1 1 d . . . . .
O3 O 0.62547(18) 0.88339(19) 0.87814(13) 0.0759(8) Uani 1 1 d . . . . .
N2 N 0.61958(17) 0.7824(2) 0.78668(13) 0.0545(7) Uani 1 1 d . . . . .
H2 H 0.664385 0.807021 0.784718 0.065 Uiso 1 1 d R U . . .
N4 N 0.63947(16) 0.4769(2) 0.59843(14) 0.0565(8) Uani 1 1 d . . . . .
H4 H 0.655188 0.445366 0.570319 0.068 Uiso 1 1 calc R U . . .
C1 C 0.56319(18) 0.5250(2) 0.66167(14) 0.0428(7) Uani 1 1 d . . . . .
C2 C 0.63356(17) 0.5842(2) 0.67597(14) 0.0426(7) Uani 1 1 d . . . . .
C18 C 0.65033(17) 0.6668(2) 0.71810(14) 0.0423(7) Uani 1 1 d . . . . .
C5 C 0.5105(2) 0.3951(2) 0.57786(15) 0.0456(8) Uani 1 1 d . . . . .
C3 C 0.6773(2) 0.5483(3) 0.63423(16) 0.0506(8) Uani 1 1 d . . . . .
C6 C 0.5129(2) 0.3714(3) 0.51754(16) 0.0567(9) Uani 1 1 d . . . . .
H6 H 0.552831 0.397603 0.501829 0.068 Uiso 1 1 calc R U . . .
C11 C 0.6908(2) 0.7058(3) 0.90193(15) 0.0548(9) Uani 1 1 d . . . . .
C14 C 0.8174(3) 0.5835(3) 0.96395(18) 0.0688(11) Uani 1 1 d . . . . .
C10 C 0.4518(2) 0.3543(3) 0.60148(19) 0.0648(10) Uani 1 1 d . . . . .
H10 H 0.450702 0.368404 0.642102 0.078 Uiso 1 1 calc R U . . .
C7 C 0.4555(2) 0.3084(3) 0.48099(18) 0.0662(10) Uani 1 1 d . . . . .
H7 H 0.457000 0.292639 0.440684 0.079 Uiso 1 1 calc R U . . .
C12 C 0.6756(3) 0.6092(3) 0.91752(18) 0.0652(10) Uani 1 1 d . . . . .
H12 H 0.623776 0.584573 0.906860 0.078 Uiso 1 1 calc R U . . .
C16 C 0.7679(2) 0.7427(3) 0.91810(19) 0.0679(11) Uani 1 1 d . . . . .
H16 H 0.777886 0.808404 0.908582 0.081 Uiso 1 1 calc R U . . .
C8 C 0.3965(3) 0.2692(3) 0.5038(2) 0.0732(11) Uani 1 1 d . . . . .
H8 H 0.357936 0.227334 0.478958 0.088 Uiso 1 1 calc R U . . .
C15 C 0.8295(2) 0.6812(4) 0.94832(19) 0.0739(12) Uani 1 1 d . . . . .
H15 H 0.881196 0.706223 0.958651 0.089 Uiso 1 1 calc R U . . .
C9 C 0.3945(3) 0.2920(3) 0.5637(2) 0.0765(12) Uani 1 1 d . . . . .
H9 H 0.354392 0.265358 0.579019 0.092 Uiso 1 1 calc R U . . .
C13 C 0.7382(3) 0.5497(3) 0.94903(19) 0.0725(11) Uani 1 1 d . . . . .
H13 H 0.727684 0.485376 0.960774 0.087 Uiso 1 1 calc R U . . .
C4 C 0.7567(2) 0.5798(3) 0.6270(2) 0.0749(12) Uani 1 1 d . . . . .
H4A H 0.769134 0.540526 0.594844 0.112 Uiso 1 1 calc R U . . .
H4B H 0.796889 0.569603 0.665695 0.112 Uiso 1 1 calc R U . . .
H4C H 0.754827 0.649423 0.615874 0.112 Uiso 1 1 calc R U . . .
C17 C 0.8862(3) 0.5161(4) 0.9947(2) 0.0939(15) Uani 1 1 d . . . . .
H17A H 0.897783 0.472778 0.963919 0.141 Uiso 1 1 calc R U . . .
H17B H 0.872428 0.476484 1.026138 0.141 Uiso 1 1 calc R U . . .
H17C H 0.932206 0.556184 1.013555 0.141 Uiso 1 1 calc R U . . .
C19B C 0.7220(5) 0.7278(10) 0.7203(6) 0.054(3) Uani 0.58(2) 1 d G . P A 2
C20B C 0.7216(7) 0.8113(9) 0.6829(5) 0.072(3) Uani 0.58(2) 1 d G . P A 2
H20B H 0.675322 0.829023 0.652547 0.086 Uiso 0.58(2) 1 calc R U P A 2
C21B C 0.7904(9) 0.8683(8) 0.6909(6) 0.083(3) Uani 0.58(2) 1 d G . P A 2
H21B H 0.790106 0.924182 0.665897 0.100 Uiso 0.58(2) 1 calc R U P A 2
C22B C 0.8595(7) 0.8419(11) 0.7363(6) 0.077(4) Uani 0.58(2) 1 d G . P A 2
H22B H 0.905521 0.880002 0.741650 0.093 Uiso 0.58(2) 1 calc R U P A 2
C23B C 0.8599(5) 0.7584(12) 0.7737(5) 0.087(3) Uani 0.58(2) 1 d G . P A 2
H23B H 0.906152 0.740663 0.804053 0.104 Uiso 0.58(2) 1 calc R U P A 2
C24B C 0.7911(6) 0.7014(10) 0.7657(5) 0.076(3) Uani 0.58(2) 1 d G . P A 2
H24B H 0.791368 0.645503 0.790704 0.092 Uiso 0.58(2) 1 calc R U P A 2
C19A C 0.7153(6) 0.7407(11) 0.7205(8) 0.050(4) Uani 0.42(2) 1 d G . P A 1
C24A C 0.7924(7) 0.7329(11) 0.7593(7) 0.059(3) Uani 0.42(2) 1 d G . P A 1
H24A H 0.805897 0.680421 0.787717 0.071 Uiso 0.42(2) 1 calc R U P A 1
C23A C 0.8495(5) 0.8037(12) 0.7557(7) 0.069(4) Uani 0.42(2) 1 d G . P A 1
H23A H 0.901174 0.798439 0.781705 0.083 Uiso 0.42(2) 1 calc R U P A 1
C22A C 0.8294(9) 0.8822(10) 0.7133(7) 0.060(4) Uani 0.42(2) 1 d G . P A 1
H22A H 0.867616 0.929473 0.710888 0.072 Uiso 0.42(2) 1 calc R U P A 1
C21A C 0.7522(10) 0.8900(9) 0.6745(6) 0.070(4) Uani 0.42(2) 1 d G . P A 1
H21A H 0.738781 0.942490 0.646084 0.084 Uiso 0.42(2) 1 calc R U P A 1
C20A C 0.6951(7) 0.8193(11) 0.6781(6) 0.060(3) Uani 0.42(2) 1 d G . P A 1
H20A H 0.643503 0.824473 0.652095 0.072 Uiso 0.42(2) 1 calc R U P A 1

loop_
_atom_site_aniso_label
_atom_site_aniso_U_11
_atom_site_aniso_U_22
_atom_site_aniso_U_33
_atom_site_aniso_U_23
_atom_site_aniso_U_13
_atom_site_aniso_U_12
Zn1 0.0430(3) 0.0551(4) 0.0519(3) 0.000 0.0281(2) 0.000
S1 0.0653(6) 0.0636(6) 0.0606(6) -0.0147(4) 0.0353(5) -0.0070(5)
O1 0.0460(12) 0.0573(14) 0.0555(13) -0.0062(11) 0.0314(11) -0.0040(11)
O2 0.0627(16) 0.092(2) 0.0699(16) -0.0128(15) 0.0423(14) -0.0116(14)
N1 0.0494(15) 0.0497(16) 0.0488(15) -0.0056(12) 0.0226(12) -0.0025(13)
N3 0.0452(15) 0.0492(16) 0.0544(16) -0.0062(13) 0.0266(13) -0.0027(12)
O3 0.100(2) 0.0629(17) 0.0754(18) -0.0199(14) 0.0421(16) -0.0022(15)
N2 0.0589(17) 0.0568(18) 0.0558(17) -0.0103(14) 0.0294(14) -0.0092(14)
N4 0.0504(16) 0.0608(19) 0.0727(19) -0.0139(15) 0.0410(15) -0.0013(14)
C1 0.0432(17) 0.0430(18) 0.0484(17) 0.0013(14) 0.0227(14) 0.0026(14)
C2 0.0368(16) 0.0464(18) 0.0511(18) 0.0023(14) 0.0226(14) 0.0023(14)
C18 0.0384(16) 0.0471(18) 0.0446(17) 0.0045(14) 0.0169(13) 0.0026(14)
C5 0.0508(18) 0.0450(19) 0.0474(18) -0.0007(14) 0.0242(15) 0.0032(15)
C3 0.0457(18) 0.055(2) 0.061(2) -0.0043(17) 0.0324(16) 0.0001(16)
C6 0.065(2) 0.054(2) 0.056(2) 0.0028(17) 0.0249(18) 0.0037(18)
C11 0.063(2) 0.066(2) 0.0446(18) -0.0146(16) 0.0298(17) -0.0121(18)
C14 0.073(3) 0.079(3) 0.055(2) -0.019(2) 0.019(2) 0.000(2)
C10 0.073(3) 0.069(3) 0.064(2) -0.0143(19) 0.038(2) -0.015(2)
C7 0.081(3) 0.061(2) 0.057(2) -0.0112(18) 0.020(2) 0.005(2)
C12 0.071(3) 0.065(3) 0.065(2) -0.0127(19) 0.027(2) -0.021(2)
C16 0.070(3) 0.070(3) 0.067(2) -0.012(2) 0.025(2) -0.017(2)
C8 0.074(3) 0.066(3) 0.080(3) -0.016(2) 0.021(2) -0.011(2)
C15 0.061(2) 0.090(3) 0.072(3) -0.020(2) 0.020(2) -0.014(2)
C9 0.075(3) 0.076(3) 0.089(3) -0.018(2) 0.039(2) -0.024(2)
C13 0.088(3) 0.069(3) 0.062(2) -0.002(2) 0.023(2) -0.006(2)
C4 0.055(2) 0.087(3) 0.101(3) -0.021(3) 0.052(2) -0.008(2)
C17 0.096(3) 0.101(4) 0.083(3) -0.014(3) 0.022(3) 0.022(3)
C19B 0.060(5) 0.059(5) 0.056(6) -0.016(4) 0.038(4) -0.010(4)
C20B 0.072(6) 0.080(6) 0.076(5) -0.005(4) 0.041(5) -0.021(5)
C21B 0.085(7) 0.093(6) 0.090(7) -0.012(5) 0.054(5) -0.039(6)
C22B 0.080(6) 0.084(7) 0.080(6) -0.027(5) 0.042(5) -0.042(5)
C23B 0.077(5) 0.100(8) 0.093(6) -0.014(5) 0.038(4) -0.037(5)
C24B 0.059(5) 0.089(7) 0.085(6) 0.000(5) 0.026(4) -0.027(4)
C19A 0.047(6) 0.058(7) 0.052(7) -0.007(6) 0.023(5) -0.015(5)
C24A 0.045(5) 0.059(7) 0.075(7) -0.007(5) 0.021(5) -0.019(4)
C23A 0.062(6) 0.066(8) 0.085(8) -0.013(6) 0.031(5) -0.035(5)
C22A 0.060(7) 0.068(7) 0.067(7) -0.018(5) 0.041(5) -0.027(5)
C21A 0.074(7) 0.076(7) 0.071(6) 0.005(5) 0.037(6) -0.030(5)
C20A 0.062(6) 0.070(6) 0.062(6) 0.002(5) 0.041(5) -0.016(5)

loop_
_atom_type_symbol
_atom_type_description
_atom_type_scat_dispersion_real
_atom_type_scat_dispersion_imag
_atom_type_scat_source
C C 0.0033 0.0016 'International Tables Vol C Tables 4.2.6.8 and 6.1.1.4'
H H 0.0000 0.0000 'International Tables Vol C Tables 4.2.6.8 and 6.1.1.4'
N N 0.0061 0.0033 'International Tables Vol C Tables 4.2.6.8 and 6.1.1.4'
O O 0.0106 0.0060 'International Tables Vol C Tables 4.2.6.8 and 6.1.1.4'
S S 0.1246 0.1234 'International Tables Vol C Tables 4.2.6.8 and 6.1.1.4'
Zn Zn 0.2839 1.4301 'International Tables Vol C Tables 4.2.6.8 and 6.1.1.4'

loop_
_geom_angle_atom_site_label_1
_geom_angle_atom_site_label_2
_geom_angle_atom_site_label_3
_geom_angle
_geom_angle_site_symmetry_1
_geom_angle_site_symmetry_3
_geom_angle_publ_flag
O1 Zn1 O1 97.6(2) . 2_656 ?
O1 Zn1 N1 119.19(11) 2_656 . ?
O1 Zn1 N1 96.95(12) 2_656 2_656 ?
O1 Zn1 N1 96.94(12) . . ?
O1 Zn1 N1 119.19(11) . 2_656 ?
N1 Zn1 N1 125.0(2) . 2_656 ?
O2 S1 N2 107.78(15) . . ?
O2 S1 C11 108.6(2) . . ?
O3 S1 O2 119.58(18) . . ?
O3 S1 N2 103.50(17) . . ?
O3 S1 C11 110.2(2) . . ?
N2 S1 C11 106.27(17) . . ?
C1 O1 Zn1 119.1(2) . . ?
N2 N1 Zn1 118.5(2) . . ?
C18 N1 Zn1 124.8(2) . . ?
C18 N1 N2 115.4(3) . . ?
N4 N3 C5 119.2(3) . . ?
C1 N3 N4 110.8(3) . . ?
C1 N3 C5 129.6(3) . . ?
S1 N2 H2 111.6 . . ?
N1 N2 S1 115.6(2) . . ?
N1 N2 H2 111.5 . . ?
N3 N4 H4 126.6 . . ?
C3 N4 N3 106.7(3) . . ?
C3 N4 H4 126.6 . . ?
O1 C1 N3 122.1(3) . . ?
O1 C1 C2 131.7(3) . . ?
N3 C1 C2 106.3(3) . . ?
C1 C2 C18 125.9(3) . . ?
C1 C2 C3 104.4(3) . . ?
C18 C2 C3 129.4(3) . . ?
N1 C18 C2 121.3(3) . . ?
N1 C18 C19B 121.0(7) . . ?
N1 C18 C19A 114.9(9) . . ?
C2 C18 C19B 117.7(7) . . ?
C2 C18 C19A 123.5(9) . . ?
C6 C5 N3 119.4(3) . . ?
C10 C5 N3 120.7(3) . . ?
C10 C5 C6 119.9(3) . . ?
N4 C3 C2 111.8(3) . . ?
N4 C3 C4 117.9(3) . . ?
C2 C3 C4 130.3(3) . . ?
C5 C6 H6 120.1 . . ?
C7 C6 C5 119.7(4) . . ?
C7 C6 H6 120.1 . . ?
C12 C11 S1 119.9(3) . . ?
C12 C11 C16 120.4(4) . . ?
C16 C11 S1 119.7(3) . . ?
C15 C14 C13 116.9(4) . . ?
C15 C14 C17 121.4(4) . . ?
C13 C14 C17 121.7(4) . . ?
C5 C10 H10 120.4 . . ?
C5 C10 C9 119.2(4) . . ?
C9 C10 H10 120.4 . . ?
C6 C7 H7 119.7 . . ?
C8 C7 C6 120.6(4) . . ?
C8 C7 H7 119.7 . . ?
C11 C12 H12 120.4 . . ?
C13 C12 C11 119.2(4) . . ?
C13 C12 H12 120.4 . . ?
C11 C16 H16 120.4 . . ?
C15 C16 C11 119.3(4) . . ?
C15 C16 H16 120.4 . . ?
C7 C8 H8 120.2 . . ?
C7 C8 C9 119.7(4) . . ?
C9 C8 H8 120.2 . . ?
C14 C15 H15 118.8 . . ?
C16 C15 C14 122.4(4) . . ?
C16 C15 H15 118.8 . . ?
C10 C9 H9 119.6 . . ?
C8 C9 C10 120.9(4) . . ?
C8 C9 H9 119.6 . . ?
C14 C13 H13 119.1 . . ?
C12 C13 C14 121.8(4) . . ?
C12 C13 H13 119.1 . . ?
C3 C4 H4A 109.5 . . ?
C3 C4 H4B 109.5 . . ?
C3 C4 H4C 109.5 . . ?
H4A C4 H4B 109.5 . . ?
H4A C4 H4C 109.5 . . ?
H4B C4 H4C 109.5 . . ?
C14 C17 H17A 109.5 . . ?
C14 C17 H17B 109.5 . . ?
C14 C17 H17C 109.5 . . ?
H17A C17 H17B 109.5 . . ?
H17A C17 H17C 109.5 . . ?
H17B C17 H17C 109.5 . . ?
C20B C19B C18 123.8(6) . . ?
C20B C19B C24B 120.0 . . ?
C24B C19B C18 116.1(6) . . ?
C19B C20B H20B 120.0 . . ?
C21B C20B C19B 120.0 . . ?
C21B C20B H20B 120.0 . . ?
C20B C21B H21B 120.0 . . ?
C20B C21B C22B 120.0 . . ?
C22B C21B H21B 120.0 . . ?
C21B C22B H22B 120.0 . . ?
C23B C22B C21B 120.0 . . ?
C23B C22B H22B 120.0 . . ?
C22B C23B H23B 120.0 . . ?
C22B C23B C24B 120.0 . . ?
C24B C23B H23B 120.0 . . ?
C19B C24B H24B 120.0 . . ?
C23B C24B C19B 120.0 . . ?
C23B C24B H24B 120.0 . . ?
C24A C19A C18 124.7(8) . . ?
C24A C19A C20A 120.0 . . ?
C20A C19A C18 115.3(8) . . ?
C19A C24A H24A 120.0 . . ?
C19A C24A C23A 120.0 . . ?
C23A C24A H24A 120.0 . . ?
C24A C23A H23A 120.0 . . ?
C22A C23A C24A 120.0 . . ?
C22A C23A H23A 120.0 . . ?
C23A C22A H22A 120.0 . . ?
C21A C22A C23A 120.0 . . ?
C21A C22A H22A 120.0 . . ?
C22A C21A H21A 120.0 . . ?
C20A C21A C22A 120.0 . . ?
C20A C21A H21A 120.0 . . ?
C19A C20A H20A 120.0 . . ?
C21A C20A C19A 120.0 . . ?
C21A C20A H20A 120.0 . . ?

loop_
_geom_bond_atom_site_label_1
_geom_bond_atom_site_label_2
_geom_bond_distance
_geom_bond_site_symmetry_2
_geom_bond_publ_flag
Zn1 O1 1.958(3) . ?
Zn1 O1 1.958(3) 2_656 ?
Zn1 N1 1.998(4) . ?
Zn1 N1 1.998(4) 2_656 ?
S1 O2 1.437(3) . ?
S1 O3 1.430(4) . ?
S1 N2 1.649(4) . ?
S1 C11 1.757(4) . ?
O1 C1 1.275(4) . ?
N1 N2 1.432(4) . ?
N1 C18 1.330(4) . ?
N3 N4 1.396(4) . ?
N3 C1 1.374(4) . ?
N3 C5 1.420(4) . ?
N2 H2 0.8599 . ?
N4 H4 0.8600 . ?
N4 C3 1.299(5) . ?
C1 C2 1.420(5) . ?
C2 C18 1.425(5) . ?
C2 C3 1.437(5) . ?
C18 C19B 1.481(6) . ?
C18 C19A 1.492(7) . ?
C5 C6 1.393(5) . ?
C5 C10 1.384(5) . ?
C3 C4 1.498(5) . ?
C6 H6 0.9300 . ?
C6 C7 1.387(5) . ?
C11 C12 1.379(6) . ?
C11 C16 1.384(5) . ?
C14 C15 1.380(6) . ?
C14 C13 1.404(6) . ?
C14 C17 1.505(6) . ?
C10 H10 0.9300 . ?
C10 C9 1.392(5) . ?
C7 H7 0.9300 . ?
C7 C8 1.370(6) . ?
C12 H12 0.9300 . ?
C12 C13 1.375(6) . ?
C16 H16 0.9300 . ?
C16 C15 1.372(6) . ?
C8 H8 0.9300 . ?
C8 C9 1.378(6) . ?
C15 H15 0.9300 . ?
C9 H9 0.9300 . ?
C13 H13 0.9300 . ?
C4 H4A 0.9600 . ?
C4 H4B 0.9600 . ?
C4 H4C 0.9600 . ?
C17 H17A 0.9600 . ?
C17 H17B 0.9600 . ?
C17 H17C 0.9600 . ?
C19B C20B 1.3900 . ?
C19B C24B 1.3900 . ?
C20B H20B 0.9300 . ?
C20B C21B 1.3900 . ?
C21B H21B 0.9300 . ?
C21B C22B 1.3900 . ?
C22B H22B 0.9300 . ?
C22B C23B 1.3900 . ?
C23B H23B 0.9300 . ?
C23B C24B 1.3900 . ?
C24B H24B 0.9300 . ?
C19A C24A 1.3900 . ?
C19A C20A 1.3900 . ?
C24A H24A 0.9300 . ?
C24A C23A 1.3900 . ?
C23A H23A 0.9300 . ?
C23A C22A 1.3900 . ?
C22A H22A 0.9300 . ?
C22A C21A 1.3900 . ?
C21A H21A 0.9300 . ?
C21A C20A 1.3900 . ?
C20A H20A 0.9300 . ?

loop_
_geom_torsion_atom_site_label_1
_geom_torsion_atom_site_label_2
_geom_torsion_atom_site_label_3
_geom_torsion_atom_site_label_4
_geom_torsion
_geom_torsion_site_symmetry_1
_geom_torsion_site_symmetry_2
_geom_torsion_site_symmetry_3
_geom_torsion_site_symmetry_4
_geom_torsion_publ_flag
Zn1 O1 C1 N3 -177.9(2) . . . . ?
Zn1 O1 C1 C2 2.9(5) . . . . ?
Zn1 N1 N2 S1 52.8(3) . . . . ?
Zn1 N1 C18 C2 -4.4(4) . . . . ?
Zn1 N1 C18 C19B 174.7(5) . . . . ?
Zn1 N1 C18 C19A 168.7(5) . . . . ?
S1 C11 C12 C13 177.4(3) . . . . ?
S1 C11 C16 C15 -176.0(3) . . . . ?
O1 C1 C2 C18 -6.9(6) . . . . ?
O1 C1 C2 C3 178.8(3) . . . . ?
O2 S1 N2 N1 -47.9(3) . . . . ?
O2 S1 C11 C12 12.7(3) . . . . ?
O2 S1 C11 C16 -169.5(3) . . . . ?
N1 C18 C19B C20B -89.2(8) . . . . ?
N1 C18 C19B C24B 86.7(7) . . . . ?
N1 C18 C19A C24A 94.8(11) . . . . ?
N1 C18 C19A C20A -88.2(8) . . . . ?
N3 N4 C3 C2 0.0(4) . . . . ?
N3 N4 C3 C4 179.6(3) . . . . ?
N3 C1 C2 C18 173.7(3) . . . . ?
N3 C1 C2 C3 -0.5(3) . . . . ?
N3 C5 C6 C7 -178.6(3) . . . . ?
N3 C5 C10 C9 178.1(3) . . . . ?
O3 S1 N2 N1 -175.5(2) . . . . ?
O3 S1 C11 C12 145.5(3) . . . . ?
O3 S1 C11 C16 -36.7(3) . . . . ?
N2 S1 C11 C12 -103.0(3) . . . . ?
N2 S1 C11 C16 74.8(3) . . . . ?
N2 N1 C18 C2 -170.9(3) . . . . ?
N2 N1 C18 C19B 8.3(6) . . . . ?
N2 N1 C18 C19A 2.3(6) . . . . ?
N4 N3 C1 O1 -178.9(3) . . . . ?
N4 N3 C1 C2 0.6(3) . . . . ?
N4 N3 C5 C6 -19.8(4) . . . . ?
N4 N3 C5 C10 160.4(3) . . . . ?
C1 N3 N4 C3 -0.4(4) . . . . ?
C1 N3 C5 C6 152.0(3) . . . . ?
C1 N3 C5 C10 -27.8(5) . . . . ?
C1 C2 C18 N1 7.4(5) . . . . ?
C1 C2 C18 C19B -171.8(5) . . . . ?
C1 C2 C18 C19A -165.2(6) . . . . ?
C1 C2 C3 N4 0.3(4) . . . . ?
C1 C2 C3 C4 -179.2(4) . . . . ?
C2 C18 C19B C20B 90.0(9) . . . . ?
C2 C18 C19B C24B -94.2(7) . . . . ?
C2 C18 C19A C24A -92.2(10) . . . . ?
C2 C18 C19A C20A 84.8(9) . . . . ?
C18 N1 N2 S1 -139.9(2) . . . . ?
C18 C2 C3 N4 -173.6(3) . . . . ?
C18 C2 C3 C4 6.8(6) . . . . ?
C18 C19B C20B C21B 175.7(13) . . . . ?
C18 C19B C24B C23B -176.0(12) . . . . ?
C18 C19A C24A C23A 176.9(16) . . . . ?
C18 C19A C20A C21A -177.2(15) . . . . ?
C5 N3 N4 C3 172.9(3) . . . . ?
C5 N3 C1 O1 8.8(5) . . . . ?
C5 N3 C1 C2 -171.8(3) . . . . ?
C5 C6 C7 C8 -0.1(6) . . . . ?
C5 C10 C9 C8 1.2(7) . . . . ?
C3 C2 C18 N1 -179.9(3) . . . . ?
C3 C2 C18 C19B 1.0(7) . . . . ?
C3 C2 C18 C19A 7.6(8) . . . . ?
C6 C5 C10 C9 -1.7(6) . . . . ?
C6 C7 C8 C9 -0.4(6) . . . . ?
C11 S1 N2 N1 68.4(3) . . . . ?
C11 C12 C13 C14 -2.2(6) . . . . ?
C11 C16 C15 C14 -0.7(6) . . . . ?
C10 C5 C6 C7 1.2(5) . . . . ?
C7 C8 C9 C10 -0.1(7) . . . . ?
C12 C11 C16 C15 1.8(6) . . . . ?
C16 C11 C12 C13 -0.4(5) . . . . ?
C15 C14 C13 C12 3.2(6) . . . . ?
C13 C14 C15 C16 -1.7(6) . . . . ?
C17 C14 C15 C16 177.4(4) . . . . ?
C17 C14 C13 C12 -175.9(4) . . . . ?
C19B C20B C21B C22B 0.0 . . . . ?
C20B C19B C24B C23B 0.0 . . . . ?
C20B C21B C22B C23B 0.0 . . . . ?
C21B C22B C23B C24B 0.0 . . . . ?
C22B C23B C24B C19B 0.0 . . . . ?
C24B C19B C20B C21B 0.0 . . . . ?
C19A C24A C23A C22A 0.0 . . . . ?
C24A C19A C20A C21A 0.0 . . . . ?
C24A C23A C22A C21A 0.0 . . . . ?
C23A C22A C21A C20A 0.0 . . . . ?
C22A C21A C20A C19A 0.0 . . . . ?
C20A C19A C24A C23A 0.0 . . . . ?

loop_
_smtbx_masks_void_nr
_smtbx_masks_void_average_x
_smtbx_masks_void_average_y
_smtbx_masks_void_average_z
_smtbx_masks_void_volume
_smtbx_masks_void_count_electrons
_smtbx_masks_void_content
1 0.000 0.452 0.250 179.3 34.3 '2 METHANOL'
2 0.000 0.548 0.750 179.3 33.8 '2 METHANOL'
3 0.500 -0.048 0.250 179.3 34.3 '2 METHANOL'
4 0.500 0.048 0.750 179.3 33.8 '2 METHANOL'
